data_7100617
loop_
_publ_author_name
'Perez, Julio'
'Laura Ion'
'Richard A. Kowenicki'
'M. McPartlin'
'Dolores Morales'
'Lucia Riera'
'V. Riera'

_publ_section_title
;
ruthenium biimidazole complexes as anion receptors
;
_journal_name_full 'Chemical Communications'
_journal_paper_doi 10.1039/b510016j
_journal_year 2006
_chemical_formula_moiety 'C16 H20 Cl N4 Ru, N1 O3'
_chemical_formula_sum 'C16 H20 Cl N5 O3 Ru'
_chemical_formula_weight 466.89
_space_group_IT_number 61
_symmetry_cell_setting orthorhombic
_symmetry_space_group_name_Hall '-P 2ac 2ab'
_symmetry_space_group_name_H-M 'P b c a'
_cell_angle_alpha 90.00
_cell_angle_beta 90.00
_cell_angle_gamma 90.00
_cell_formula_units_Z 8
_cell_length_a 16.048(3)
_cell_length_b 13.798(3)
_cell_length_c 16.470(3)
_cell_measurement_temperature 180(2)
_cell_volume 3646.9(13)
_diffrn_ambient_temperature 180(2)
_exptl_crystal_density_diffrn 1.701
_cod_database_code 7100617

loop_
_symmetry_equiv_pos_as_xyz
'x, y, z'
'-x+1/2, -y, z+1/2'
'-x, y+1/2, -z+1/2'
'x+1/2, -y+1/2, -z'
'-x, -y, -z'
'x-1/2, y, -z-1/2'
'x, -y-1/2, z-1/2'
'-x-1/2, y-1/2, z'

loop_
_atom_site_label
_atom_site_type_symbol
_atom_site_fract_x
_atom_site_fract_y
_atom_site_fract_z
_atom_site_U_iso_or_equiv
_atom_site_adp_type
_atom_site_occupancy
_atom_site_symmetry_multiplicity
_atom_site_calc_flag
_atom_site_refinement_flags
_atom_site_disorder_assembly
_atom_site_disorder_group
Ru1 Ru 0.22018(2) 0.57127(2) 0.16110(2) 0.02550(13) Uani 1 1 d . . .
Cl1 Cl 0.28437(10) 0.70752(9) 0.22638(8) 0.0440(4) Uani 1 1 d . . .
N1 N 0.1147(3) 0.6623(3) 0.1527(2) 0.0310(10) Uani 1 1 d . . .
C11 C 0.0459(4) 0.6861(4) 0.1988(4) 0.0375(13) Uani 1 1 d . . .
H11 H 0.036(3) 0.658(3) 0.248(3) 0.031(14) Uiso 1 1 d . . .
C12 C 0.0035(4) 0.7572(4) 0.1609(4) 0.0404(14) Uani 1 1 d . . .
H12 H -0.034(3) 0.782(4) 0.173(3) 0.027(16) Uiso 1 1 d . . .
N2 N 0.0456(3) 0.7795(3) 0.0907(3) 0.0353(11) Uani 1 1 d . . .
H2N H 0.0314 0.8233 0.0544 0.042 Uiso 1 1 calc R . .
N4 N 0.1949(3) 0.7498(3) -0.0411(3) 0.0358(11) Uani 1 1 d . . .
H4N H 0.1645 0.7942 -0.0655 0.043 Uiso 1 1 calc R . .
C13 C 0.1124(3) 0.7215(3) 0.0883(3) 0.0293(11) Uani 1 1 d . . .
N3 N 0.2373(3) 0.6453(3) 0.0504(2) 0.0277(9) Uani 1 1 d . . .
C14 C 0.1794(3) 0.7096(3) 0.0314(3) 0.0286(11) Uani 1 1 d . . .
C16 C 0.2661(4) 0.7090(4) -0.0699(3) 0.0379(14) Uani 1 1 d . . .
H16 H 0.292(3) 0.722(4) -0.116(4) 0.044(16) Uiso 1 1 d . . .
C15 C 0.2931(4) 0.6444(4) -0.0128(3) 0.0349(13) Uani 1 1 d . . .
H15 H 0.337(3) 0.607(3) -0.017(3) 0.026(14) Uiso 1 1 d . . .
C6 C 0.2384(3) 0.4344(3) 0.1007(3) 0.0308(12) Uani 1 1 d . . .
H6 H 0.249(3) 0.423(3) 0.046(3) 0.031(13) Uiso 1 1 d . . .
C1 C 0.1575(3) 0.4335(3) 0.1347(3) 0.0285(11) Uani 1 1 d . . .
C2 C 0.1515(4) 0.4558(3) 0.2188(3) 0.0289(12) Uani 1 1 d . . .
H2 H 0.105(3) 0.459(3) 0.240(3) 0.006(11) Uiso 1 1 d . . .
C3 C 0.2213(4) 0.4752(3) 0.2666(3) 0.0336(12) Uani 1 1 d . . .
H3 H 0.214(4) 0.487(4) 0.319(4) 0.049(17) Uiso 1 1 d . . .
C4 C 0.3023(3) 0.4719(3) 0.2320(3) 0.0326(13) Uani 1 1 d . . .
C5 C 0.3103(4) 0.4533(3) 0.1484(3) 0.0324(12) Uani 1 1 d . . .
H5 H 0.363(3) 0.459(3) 0.127(3) 0.026(13) Uiso 1 1 d . . .
C7 C 0.0789(4) 0.4156(4) 0.0863(3) 0.0361(13) Uani 1 1 d . . .
H7 H 0.040(3) 0.461(3) 0.105(2) 0.010(11) Uiso 1 1 d . . .
C9 C 0.0913(4) 0.4270(4) -0.0047(3) 0.0472(14) Uani 1 1 d . . .
H9C H 0.1102 0.4930 -0.0166 0.071 Uiso 1 1 calc R . .
H9B H 0.0384 0.4148 -0.0327 0.071 Uiso 1 1 calc R . .
H9A H 0.1332 0.3805 -0.0234 0.071 Uiso 1 1 calc R . .
C8 C 0.0433(4) 0.3166(4) 0.1071(4) 0.0547(17) Uani 1 1 d . . .
H8C H 0.0813 0.2660 0.0879 0.082 Uiso 1 1 calc R . .
H8B H -0.0111 0.3088 0.0808 0.082 Uiso 1 1 calc R . .
H8A H 0.0367 0.3112 0.1661 0.082 Uiso 1 1 calc R . .
C10 C 0.3779(6) 0.4937(6) 0.2820(5) 0.0569(19) Uani 1 1 d . . .
H10C H 0.369(4) 0.544(5) 0.312(4) 0.06(2) Uiso 1 1 d . . .
H10B H 0.422(4) 0.509(5) 0.245(5) 0.07(2) Uiso 1 1 d . . .
H10A H 0.386(4) 0.441(4) 0.318(4) 0.048(17) Uiso 1 1 d . . .
N5 N 0.0492(3) 0.9462(3) -0.0812(3) 0.0414(11) Uani 1 1 d . . .
O1 O 0.0287(3) 1.0151(3) -0.1253(3) 0.0631(13) Uani 1 1 d . . .
O2 O 0.1219(3) 0.9237(3) -0.0721(4) 0.0817(16) Uani 1 1 d . . .
O3 O -0.0061(3) 0.9008(3) -0.0414(3) 0.0573(12) Uani 1 1 d . . .

loop_
_atom_site_aniso_label
_atom_site_aniso_U_11
_atom_site_aniso_U_22
_atom_site_aniso_U_33
_atom_site_aniso_U_23
_atom_site_aniso_U_13
_atom_site_aniso_U_12
Ru1 0.0358(2) 0.01958(18) 0.02115(19) 0.00002(16) 0.00134(19) 0.00231(19)
Cl1 0.0697(10) 0.0278(6) 0.0346(7) -0.0030(5) -0.0063(7) -0.0076(7)
N1 0.042(2) 0.0243(19) 0.026(2) 0.0015(18) 0.005(2) 0.0078(19)
C11 0.042(3) 0.030(3) 0.040(3) 0.005(2) 0.006(3) 0.006(3)
C12 0.038(3) 0.037(3) 0.046(4) -0.007(3) 0.004(3) 0.007(3)
N2 0.038(3) 0.024(2) 0.044(3) 0.005(2) -0.005(2) 0.002(2)
N4 0.048(3) 0.026(2) 0.033(2) 0.0049(19) -0.006(2) -0.003(2)
C13 0.039(3) 0.020(2) 0.030(3) 0.000(2) -0.004(2) 0.000(2)
N3 0.037(3) 0.0221(19) 0.024(2) 0.0010(16) -0.0019(19) 0.0021(18)
C14 0.041(3) 0.020(2) 0.025(3) 0.003(2) -0.007(2) -0.008(2)
C16 0.055(4) 0.036(3) 0.023(3) 0.005(2) 0.007(3) -0.006(3)
C15 0.041(3) 0.030(3) 0.034(3) -0.004(2) 0.006(3) 0.001(3)
C6 0.049(4) 0.018(2) 0.026(3) -0.002(2) 0.001(2) 0.007(2)
C1 0.033(3) 0.018(2) 0.034(3) -0.002(2) -0.003(2) 0.004(2)
C2 0.036(3) 0.023(2) 0.028(3) 0.0054(19) 0.010(3) 0.001(2)
C3 0.056(4) 0.022(2) 0.023(3) 0.003(2) -0.002(3) 0.003(3)
C4 0.041(3) 0.026(2) 0.031(3) 0.004(2) -0.011(2) 0.006(2)
C5 0.035(3) 0.023(2) 0.039(3) 0.000(2) 0.003(3) 0.004(2)
C7 0.037(3) 0.031(3) 0.040(3) -0.001(2) -0.004(3) 0.006(3)
C9 0.056(4) 0.051(3) 0.034(3) -0.008(3) -0.016(3) 0.007(3)
C8 0.052(4) 0.048(4) 0.064(4) 0.004(3) -0.015(3) -0.016(3)
C10 0.073(6) 0.047(4) 0.051(5) -0.002(4) -0.019(4) 0.001(4)
N5 0.055(3) 0.034(3) 0.035(3) 0.000(2) 0.003(2) 0.003(2)
O1 0.087(3) 0.064(3) 0.038(2) 0.027(2) 0.014(2) 0.032(3)
O2 0.049(3) 0.059(3) 0.138(5) 0.034(3) 0.010(3) 0.013(3)
O3 0.062(3) 0.050(2) 0.061(3) 0.008(2) 0.005(2) -0.010(2)

loop_
_geom_bond_atom_site_label_1
_geom_bond_atom_site_label_2
_geom_bond_distance
_geom_bond_site_symmetry_2
_geom_bond_publ_flag
Ru1 N3 2.107(4) . ?
Ru1 N1 2.112(4) . ?
Ru1 C6 2.154(5) . ?
Ru1 C2 2.157(5) . ?
Ru1 C3 2.186(5) . ?
Ru1 C5 2.188(5) . ?
Ru1 C1 2.194(5) . ?
Ru1 C4 2.231(5) . ?
Ru1 Cl1 2.3983(14) . ?
N1 C13 1.339(6) . ?
N1 C11 1.381(7) . ?
C11 C12 1.347(8) . ?
C12 N2 1.374(7) . ?
N2 C13 1.338(6) . ?
N4 C14 1.339(6) . ?
N4 C16 1.359(7) . ?
C13 C14 1.437(7) . ?
N3 C14 1.322(6) . ?
N3 C15 1.374(7) . ?
C16 C15 1.366(8) . ?
C6 C1 1.414(7) . ?
C6 C5 1.420(7) . ?
C1 C2 1.422(7) . ?
C1 C7 1.512(7) . ?
C2 C3 1.396(8) . ?
C3 C4 1.419(8) . ?
C4 C5 1.407(7) . ?
C4 C10 1.497(9) . ?
C7 C9 1.519(8) . ?
C7 C8 1.521(7) . ?
N5 O2 1.216(6) . ?
N5 O1 1.240(6) . ?
N5 O3 1.269(6) . ?
